data_4332168
loop_
_publ_author_name
'Armentano, Donatella'
'De Munno, Giovanni'
'Guerra, Francesca'
'Julve, Miguel'
'Lloret, Francesc'

_publ_section_title
;
 Ligand Effects on the Structures of Extended Networks of
 Dicyanamide-Containing Transition-Metal Ions
;
_journal_issue 12
_journal_name_full 'Inorganic Chemistry'
_journal_page_first 4626
_journal_page_last 4636
_journal_paper_doi 10.1021/ic060044u
_journal_volume 45
_journal_year 2006
_chemical_formula_sum 'C18 H12 N8 Ni'
_chemical_formula_weight 399.07
_chemical_name_systematic
; 
 ? 
;
_space_group_IT_number 14
_symmetry_cell_setting monoclinic
_symmetry_space_group_name_Hall '-P 2ybc'
_symmetry_space_group_name_H-M 'P 1 21/c 1'
_atom_sites_solution_hydrogens geom
_atom_sites_solution_primary direct
_atom_sites_solution_secondary difmap
_audit_creation_method SHELXL-97
_cell_angle_alpha 90.00
_cell_angle_beta 101.6600(10)
_cell_angle_gamma 90.00
_cell_formula_units_Z 4
_cell_length_a 10.9540(6)
_cell_length_b 11.4147(6)
_cell_length_c 13.9354(7)
_cell_measurement_reflns_used 7780
_cell_measurement_temperature 293(2)
_cell_volume 1706.48(16)
_computing_cell_refinement 'Bruker-Nonius SAINT'
_computing_data_collection 'Bruker-Nonius SAINT'
_computing_data_reduction 'Bruker SAINT'
_computing_molecular_graphics 'Bruker SHELXTL'
_computing_publication_material 'Bruker SHELXTL'
_computing_structure_refinement 'SHELXL-97 (Sheldrick, 1997)'
_computing_structure_solution 'SHELXS-97 (Sheldrick, 1990)'
_diffrn_ambient_temperature 293(2)
_diffrn_measured_fraction_theta_full 0.977
_diffrn_measured_fraction_theta_max 0.977
_diffrn_measurement_device_type 'CCD area detector'
_diffrn_measurement_method 'phi and omega scans'
_diffrn_radiation_monochromator graphite
_diffrn_radiation_source 'fine-focus sealed tube'
_diffrn_radiation_type MoK\a
_diffrn_radiation_wavelength 0.71073
_diffrn_reflns_av_R_equivalents 0.0190
_diffrn_reflns_av_sigmaI/netI 0.0194
_diffrn_reflns_limit_h_max 13
_diffrn_reflns_limit_h_min -14
_diffrn_reflns_limit_k_max 12
_diffrn_reflns_limit_k_min -15
_diffrn_reflns_limit_l_max 18
_diffrn_reflns_limit_l_min -18
_diffrn_reflns_number 15338
_diffrn_reflns_theta_full 27.91
_diffrn_reflns_theta_max 27.91
_diffrn_reflns_theta_min 1.90
_exptl_absorpt_coefficient_mu 1.158
_exptl_absorpt_correction_T_max 0.8099
_exptl_absorpt_correction_T_min 0.7375
_exptl_absorpt_correction_type empirical
_exptl_absorpt_process_details SADABS
_exptl_crystal_colour turquoise
_exptl_crystal_density_diffrn 1.553
_exptl_crystal_density_method 'not measured'
_exptl_crystal_description chunky
_exptl_crystal_F_000 816
_exptl_crystal_size_max 0.28
_exptl_crystal_size_mid 0.21
_exptl_crystal_size_min 0.19
_refine_diff_density_max 0.456
_refine_diff_density_min -0.339
_refine_diff_density_rms 0.051
_refine_ls_extinction_method none
_refine_ls_goodness_of_fit_ref 1.051
_refine_ls_hydrogen_treatment constr
_refine_ls_matrix_type full
_refine_ls_number_parameters 244
_refine_ls_number_reflns 3995
_refine_ls_number_restraints 0
_refine_ls_restrained_S_all 1.051
_refine_ls_R_factor_all 0.0388
_refine_ls_R_factor_gt 0.0308
_refine_ls_shift/su_max 0.002
_refine_ls_shift/su_mean 0.000
_refine_ls_structure_factor_coef Fsqd
_refine_ls_weighting_details 'calc w=1/[\s^2^(Fo^2^)+(0.0431P)^2^+0.5609P] where P=(Fo^2^+2Fc^2^)/3'
_refine_ls_weighting_scheme calc
_refine_ls_wR_factor_gt 0.0802
_refine_ls_wR_factor_ref 0.0851
_reflns_number_gt 3354
_reflns_number_total 3995
_reflns_threshold_expression >2sigma(I)
_cod_data_source_file ic060044usup7.cif
_cod_data_source_block 8
_cod_depositor_comments
;
The following automatic conversions were performed:

'_symmetry_cell_setting' value 'Monoclinic' changed to 'monoclinic'
according to /home/saulius/struct/CIF-dictionaries/cif_core.dic
dictionary named 'cif_core.dic' version 2.4.2 from 2011-04-26.

Automatic conversion script
Id: cif_fix_values 1891 2012-01-12 08:04:46Z andrius 
;
_cod_original_sg_symbol_H-M P2(1)/c
_cod_database_code 4332168

loop_
_symmetry_equiv_pos_as_xyz
'x, y, z'
'-x, y+1/2, -z+1/2'
'-x, -y, -z'
'x, -y-1/2, z-1/2'

loop_
_atom_site_label
_atom_site_type_symbol
_atom_site_fract_x
_atom_site_fract_y
_atom_site_fract_z
_atom_site_U_iso_or_equiv
_atom_site_adp_type
_atom_site_occupancy
_atom_site_symmetry_multiplicity
_atom_site_calc_flag
_atom_site_refinement_flags
Ni1 Ni 0.164886(19) 0.08292(2) 0.744964(14) 0.03926(9) Uani 1 1 d .
N1 N 0.23890(14) -0.07675(13) 0.80058(10) 0.0409(3) Uani 1 1 d .
N2 N 0.34513(13) 0.13320(13) 0.81415(10) 0.0390(3) Uani 1 1 d .
C1 C 0.18365(18) -0.18069(18) 0.79132(14) 0.0507(5) Uani 1 1 d .
H1 H 0.0986 -0.1847 0.7653 0.061 Uiso 1 1 calc R
C2 C 0.2492(2) -0.28463(19) 0.81947(16) 0.0586(5) Uani 1 1 d .
H2 H 0.2067 -0.3556 0.8119 0.070 Uiso 1 1 calc R
C3 C 0.3754(2) -0.28367(19) 0.85818(15) 0.0542(5) Uani 1 1 d .
C4 C 0.43669(17) -0.17323(17) 0.86887(13) 0.0455(4) Uani 1 1 d .
C5 C 0.56849(19) -0.1579(2) 0.90711(15) 0.0547(5) Uani 1 1 d .
H5 H 0.6176 -0.2233 0.9270 0.066 Uiso 1 1 calc R
C6 C 0.62175(18) -0.0517(2) 0.91460(14) 0.0544(5) Uani 1 1 d .
H6 H 0.7068 -0.0454 0.9399 0.065 Uiso 1 1 calc R
C7 C 0.55098(16) 0.05280(18) 0.88463(12) 0.0438(4) Uani 1 1 d .
C8 C 0.60303(17) 0.1668(2) 0.89124(13) 0.0506(5) Uani 1 1 d .
C9 C 0.5232(2) 0.2587(2) 0.86127(14) 0.0537(5) Uani 1 1 d .
H9 H 0.5538 0.3349 0.8662 0.064 Uiso 1 1 calc R
C10 C 0.39544(18) 0.23895(18) 0.82318(13) 0.0474(4) Uani 1 1 d .
H10 H 0.3443 0.3032 0.8035 0.057 Uiso 1 1 calc R
C11 C 0.42139(15) 0.04056(16) 0.84618(11) 0.0379(4) Uani 1 1 d .
C12 C 0.36434(16) -0.07313(16) 0.83862(12) 0.0390(4) Uani 1 1 d .
C13 C 0.4464(3) -0.3955(2) 0.8871(2) 0.0747(7) Uani 1 1 d .
H13A H 0.3905 -0.4609 0.8736 0.112 Uiso 1 1 calc R
H13B H 0.4826 -0.3934 0.9558 0.112 Uiso 1 1 calc R
H13C H 0.5112 -0.4033 0.8503 0.112 Uiso 1 1 calc R
C14 C 0.74163(19) 0.1861(2) 0.92915(17) 0.0685(7) Uani 1 1 d .
H14A H 0.7599 0.2683 0.9281 0.103 Uiso 1 1 calc R
H14B H 0.7880 0.1449 0.8882 0.103 Uiso 1 1 calc R
H14C H 0.7646 0.1573 0.9951 0.103 Uiso 1 1 calc R
N3 N 0.11982(16) 0.24253(18) 0.67527(12) 0.0593(5) Uani 1 1 d .
C15 C 0.08681(16) 0.29647(18) 0.60467(13) 0.0466(4) Uani 1 1 d .
N4 N 0.04150(19) 0.3665(2) 0.53250(13) 0.0734(6) Uani 1 1 d .
C16 C 0.07419(16) 0.36640(18) 0.44702(13) 0.0461(4) Uani 1 1 d .
N5 N 0.09554(15) 0.37694(16) 0.36942(12) 0.0499(4) Uani 1 1 d .
N6 N 0.24063(17) 0.0360(2) 0.61469(12) 0.0624(5) Uani 1 1 d .
C17 C 0.21157(16) 0.04831(17) 0.53115(13) 0.0435(4) Uani 1 1 d .
N7 N 0.18838(18) 0.0691(2) 0.43690(13) 0.0700(6) Uani 1 1 d .
C18 C 0.08653(18) 0.0272(2) 0.38111(13) 0.0503(5) Uani 1 1 d .
N8 N 0.00196(15) -0.00803(17) 0.32526(12) 0.0567(4) Uani 1 1 d .

loop_
_atom_site_aniso_label
_atom_site_aniso_U_11
_atom_site_aniso_U_22
_atom_site_aniso_U_33
_atom_site_aniso_U_23
_atom_site_aniso_U_13
_atom_site_aniso_U_12
Ni1 0.03410(13) 0.05139(16) 0.02898(12) 0.00290(9) -0.00147(8) 0.00374(9)
N1 0.0373(7) 0.0485(9) 0.0350(7) 0.0005(6) 0.0030(6) 0.0006(6)
N2 0.0378(7) 0.0460(8) 0.0310(6) 0.0018(6) 0.0017(5) 0.0020(6)
C1 0.0452(10) 0.0574(12) 0.0489(10) 0.0015(9) 0.0079(8) -0.0062(9)
C2 0.0658(13) 0.0484(11) 0.0643(13) 0.0037(10) 0.0195(10) -0.0046(10)
C3 0.0638(13) 0.0505(11) 0.0519(11) 0.0068(9) 0.0207(9) 0.0096(9)
C4 0.0462(10) 0.0529(11) 0.0387(8) 0.0054(8) 0.0118(7) 0.0115(8)
C5 0.0464(11) 0.0666(13) 0.0501(10) 0.0099(10) 0.0072(8) 0.0213(10)
C6 0.0343(9) 0.0777(14) 0.0483(10) 0.0058(10) 0.0013(8) 0.0114(9)
C7 0.0349(8) 0.0627(11) 0.0322(8) 0.0019(8) 0.0026(6) 0.0024(8)
C8 0.0418(10) 0.0727(13) 0.0356(8) 0.0008(9) 0.0039(7) -0.0084(9)
C9 0.0586(12) 0.0565(12) 0.0437(10) -0.0002(9) 0.0049(8) -0.0132(10)
C10 0.0514(10) 0.0474(10) 0.0409(9) 0.0030(8) 0.0034(8) 0.0009(8)
C11 0.0348(8) 0.0499(9) 0.0276(7) 0.0019(7) 0.0031(6) 0.0036(7)
C12 0.0371(9) 0.0490(10) 0.0303(7) 0.0025(7) 0.0054(6) 0.0056(7)
C13 0.0873(18) 0.0538(13) 0.0881(18) 0.0149(12) 0.0300(15) 0.0191(12)
C14 0.0447(11) 0.0994(19) 0.0572(12) 0.0032(12) 0.0005(9) -0.0173(12)
N3 0.0512(10) 0.0759(12) 0.0496(9) 0.0223(9) 0.0077(7) 0.0137(9)
C15 0.0349(9) 0.0596(11) 0.0450(9) 0.0107(9) 0.0077(7) 0.0063(8)
N4 0.0705(12) 0.1018(16) 0.0530(10) 0.0345(11) 0.0250(9) 0.0397(12)
C16 0.0350(9) 0.0565(11) 0.0446(10) 0.0104(9) 0.0025(7) 0.0045(8)
N5 0.0493(9) 0.0599(10) 0.0409(8) 0.0033(7) 0.0099(7) -0.0006(8)
N6 0.0570(10) 0.0880(14) 0.0394(8) -0.0057(9) 0.0033(7) -0.0114(10)
C17 0.0336(8) 0.0518(10) 0.0437(9) -0.0073(8) 0.0046(7) -0.0022(7)
N7 0.0561(11) 0.1037(17) 0.0452(9) 0.0055(10) -0.0017(8) -0.0248(10)
C18 0.0427(10) 0.0654(13) 0.0406(9) 0.0031(9) 0.0030(8) 0.0015(9)
N8 0.0428(9) 0.0775(12) 0.0438(8) -0.0007(8) -0.0055(7) -0.0008(8)

loop_
_atom_type_symbol
_atom_type_description
_atom_type_scat_dispersion_real
_atom_type_scat_dispersion_imag
_atom_type_scat_source
C C 0.0033 0.0016 'International Tables Vol C Tables 4.2.6.8 and 6.1.1.4'
H H 0.0000 0.0000 'International Tables Vol C Tables 4.2.6.8 and 6.1.1.4'
N N 0.0061 0.0033 'International Tables Vol C Tables 4.2.6.8 and 6.1.1.4'
Ni Ni 0.3393 1.1124 'International Tables Vol C Tables 4.2.6.8 and 6.1.1.4'

loop_
_geom_angle_atom_site_label_1
_geom_angle_atom_site_label_2
_geom_angle_atom_site_label_3
_geom_angle
_geom_angle_site_symmetry_1
_geom_angle_site_symmetry_3
N8 Ni1 N3 92.14(7) 3_556 .
N8 Ni1 N1 93.13(7) 3_556 .
N3 Ni1 N1 168.81(6) . .
N8 Ni1 N5 92.79(7) 3_556 4_566
N3 Ni1 N5 95.99(7) . 4_566
N1 Ni1 N5 93.60(6) . 4_566
N8 Ni1 N2 171.25(7) 3_556 .
N3 Ni1 N2 95.03(7) . .
N1 Ni1 N2 78.96(6) . .
N5 Ni1 N2 91.43(6) 4_566 .
N8 Ni1 N6 87.36(7) 3_556 .
N3 Ni1 N6 85.50(8) . .
N1 Ni1 N6 84.90(7) . .
N5 Ni1 N6 178.50(7) 4_566 .
N2 Ni1 N6 88.22(6) . .
C1 N1 C12 117.83(16) . .
C1 N1 Ni1 127.72(13) . .
C12 N1 Ni1 113.75(12) . .
C10 N2 C11 117.40(15) . .
C10 N2 Ni1 129.04(12) . .
C11 N2 Ni1 113.31(12) . .
N1 C1 C2 122.18(18) . .
C3 C2 C1 121.3(2) . .
C2 C3 C4 117.57(19) . .
C2 C3 C13 121.4(2) . .
C4 C3 C13 121.1(2) . .
C12 C4 C3 117.62(17) . .
C12 C4 C5 118.20(19) . .
C3 C4 C5 124.17(18) . .
C6 C5 C4 121.69(18) . .
C5 C6 C7 121.80(17) . .
C8 C7 C11 118.29(17) . .
C8 C7 C6 123.84(17) . .
C11 C7 C6 117.88(18) . .
C9 C8 C7 117.26(17) . .
C9 C8 C14 121.6(2) . .
C7 C8 C14 121.1(2) . .
C8 C9 C10 120.93(19) . .
N2 C10 C9 122.96(18) . .
N2 C11 C7 123.11(18) . .
N2 C11 C12 116.60(15) . .
C7 C11 C12 120.28(16) . .
N1 C12 C4 123.51(17) . .
N1 C12 C11 116.33(15) . .
C4 C12 C11 120.15(16) . .
C15 N3 Ni1 150.45(19) . .
N3 C15 N4 172.0(2) . .
C15 N4 C16 124.74(19) . .
N5 C16 N4 172.8(2) . .
C16 N5 Ni1 168.02(16) . 4_565
C17 N6 Ni1 136.74(17) . .
N6 C17 N7 174.2(2) . .
C17 N7 C18 119.83(19) . .
N8 C18 N7 174.0(2) . .
C18 N8 Ni1 166.21(17) . 3_556

loop_
_geom_bond_atom_site_label_1
_geom_bond_atom_site_label_2
_geom_bond_distance
_geom_bond_site_symmetry_2
Ni1 N8 2.0750(16) 3_556
Ni1 N3 2.0767(18) .
Ni1 N1 2.0798(15) .
Ni1 N5 2.0803(16) 4_566
Ni1 N2 2.0947(14) .
Ni1 N6 2.2090(18) .
N1 C1 1.326(2) .
N1 C12 1.370(2) .
N2 C10 1.322(2) .
N2 C11 1.365(2) .
C1 C2 1.401(3) .
C2 C3 1.379(3) .
C3 C4 1.422(3) .
C3 C13 1.506(3) .
C4 C12 1.406(2) .
C4 C5 1.445(3) .
C5 C6 1.340(3) .
C6 C7 1.438(3) .
C7 C8 1.416(3) .
C7 C11 1.419(2) .
C8 C9 1.376(3) .
C8 C14 1.519(3) .
C9 C10 1.411(3) .
C11 C12 1.435(3) .
N3 C15 1.155(2) .
C15 N4 1.302(2) .
N4 C16 1.311(3) .
C16 N5 1.158(2) .
N5 Ni1 2.0803(16) 4_565
N6 C17 1.152(2) .
C17 N7 1.308(2) .
N7 C18 1.314(3) .
C18 N8 1.155(2) .
N8 Ni1 2.0750(16) 3_556
